data_7110638
loop_
_publ_author_name
'G\'omez-Sal, Pilar'
'Mart\'in, Avelino'
'Mena, Miguel'
'del Carmen Morales, Mar\'ia'
'Santamar\'ia, Cristina'

_publ_section_title
;
 Photochemical incorporation of N-benzylidene(phenyl)amine into the
 complex [{Ti(\h5-C5Me5)(\h-O)}3(\m3-CH)] as a model of the titanium oxide
 surface&#x2020;
;
_journal_issue 18
_journal_name_full 'Chemical Communications'
_journal_page_first 1839
_journal_paper_doi 10.1039/a905129e
_journal_year 1999
_chemical_formula_sum 'C44 H57 N O3 Ti3'
_chemical_formula_weight 791.61
_chemical_name_systematic
;
 ?
;
_space_group_IT_number 2
_symmetry_cell_setting triclinic
_symmetry_space_group_name_Hall '-P 1'
_symmetry_space_group_name_H-M 'P -1'
_atom_sites_solution_hydrogens geom
_atom_sites_solution_primary direct
_atom_sites_solution_secondary difmap
_audit_creation_method SHELXL-97
_cell_angle_alpha 87.64(1)
_cell_angle_beta 89.82(1)
_cell_angle_gamma 82.87(1)
_cell_formula_units_Z 2
_cell_length_a 11.486(1)
_cell_length_b 12.559(1)
_cell_length_c 16.049(1)
_cell_measurement_reflns_used 25
_cell_measurement_temperature 293(2)
_cell_measurement_theta_max 15
_cell_measurement_theta_min 6
_cell_volume 2295.3(3)
_computing_cell_refinement CAD4
_computing_data_collection CAD4
_computing_data_reduction XCad4
_computing_structure_refinement 'SHELXL-97 (Sheldrick, 1997)'
_computing_structure_solution 'SHELXS-97 (Sheldrick, 1990)'
_diffrn_ambient_temperature 293(2)
_diffrn_measured_fraction_theta_full 0.995
_diffrn_measured_fraction_theta_max 0.995
_diffrn_measurement_device_type 'Enraf Nonius CAD4'
_diffrn_measurement_method omega-theta
_diffrn_radiation_monochromator graphite
_diffrn_radiation_source 'fine-focus sealed tube'
_diffrn_radiation_type MoK\a
_diffrn_radiation_wavelength 0.71073
_diffrn_reflns_av_R_equivalents 0.0211
_diffrn_reflns_av_sigmaI/netI 0.0484
_diffrn_reflns_limit_h_max 0
_diffrn_reflns_limit_h_min -12
_diffrn_reflns_limit_k_max 13
_diffrn_reflns_limit_k_min -13
_diffrn_reflns_limit_l_max 16
_diffrn_reflns_limit_l_min -16
_diffrn_reflns_number 5916
_diffrn_reflns_theta_full 22.00
_diffrn_reflns_theta_max 22.00
_diffrn_reflns_theta_min 3.08
_diffrn_standards_decay_% 5
_diffrn_standards_interval_time 120min
_diffrn_standards_number 2
_exptl_absorpt_coefficient_mu 0.544
_exptl_absorpt_correction_type N/A
_exptl_crystal_colour Orange
_exptl_crystal_density_diffrn 1.145
_exptl_crystal_density_method 'not measured'
_exptl_crystal_description Prismatic
_exptl_crystal_F_000 836
_exptl_crystal_size_max 0.45
_exptl_crystal_size_mid 0.40
_exptl_crystal_size_min 0.38
_refine_diff_density_max 1.422
_refine_diff_density_min -0.415
_refine_diff_density_rms 0.121
_refine_ls_extinction_method none
_refine_ls_goodness_of_fit_ref 1.076
_refine_ls_hydrogen_treatment mixed
_refine_ls_matrix_type full
_refine_ls_number_parameters 460
_refine_ls_number_reflns 5577
_refine_ls_number_restraints 0
_refine_ls_restrained_S_all 1.076
_refine_ls_R_factor_all 0.1143
_refine_ls_R_factor_gt 0.0769
_refine_ls_shift/su_max 0.097
_refine_ls_shift/su_mean 0.009
_refine_ls_structure_factor_coef Fsqd
_refine_ls_weighting_details 'calc w=1/[\s^2^(Fo^2^)+(0.1821P)^2^+4.3991P] where P=(Fo^2^+2Fc^2^)/3'
_refine_ls_weighting_scheme calc
_refine_ls_wR_factor_gt 0.2511
_refine_ls_wR_factor_ref 0.2807
_reflns_number_gt 4025
_reflns_number_total 5577
_reflns_threshold_expression >2sigma(I)
_cod_data_source_file 905129esup1.cif
_cod_data_source_block mc1
_cod_depositor_comments
;
The following automatic conversions were performed:

'_symmetry_cell_setting' value 'Triclinic' changed to 'triclinic'
according to /home/saulius/struct/CIF-dictionaries/cif_core.dic
dictionary named 'cif_core.dic' version 2.4.2 from 2011-04-26.

Automatic conversion script
Id: cif_fix_values 1891 2012-01-12 08:04:46Z andrius 
;
_cod_original_sg_symbol_H-M P-1
_cod_database_code 7110638

loop_
_symmetry_equiv_pos_as_xyz
'x, y, z'
'-x, -y, -z'

loop_
_atom_site_label
_atom_site_type_symbol
_atom_site_fract_x
_atom_site_fract_y
_atom_site_fract_z
_atom_site_U_iso_or_equiv
_atom_site_adp_type
_atom_site_occupancy
_atom_site_symmetry_multiplicity
_atom_site_calc_flag
_atom_site_refinement_flags
Ti1 Ti 0.14642(11) 0.37673(10) 0.22385(8) 0.0388(4) Uani 1 1 d .
Ti2 Ti 0.17847(12) 0.14097(11) 0.31678(9) 0.0453(5) Uani 1 1 d .
Ti3 Ti 0.30318(11) 0.35219(11) 0.35283(8) 0.0433(5) Uani 1 1 d .
N13 N 0.3176(5) 0.3627(5) 0.2319(4) 0.0446(16) Uani 1 1 d .
O12 O 0.1194(4) 0.2339(4) 0.2317(3) 0.0467(13) Uani 1 1 d .
O13 O 0.1495(4) 0.4118(4) 0.3335(3) 0.0478(13) Uani 1 1 d .
O23 O 0.2833(5) 0.2089(4) 0.3726(3) 0.0504(14) Uani 1 1 d .
C11 C 0.0149(8) 0.4018(7) 0.1071(5) 0.054(2) Uani 1 1 d .
C12 C -0.0400(7) 0.4603(7) 0.1735(5) 0.053(2) Uani 1 1 d .
C13 C 0.0272(8) 0.5418(7) 0.1910(6) 0.058(2) Uani 1 1 d .
C14 C 0.1247(8) 0.5364(7) 0.1371(6) 0.057(2) Uani 1 1 d .
C15 C 0.1175(8) 0.4488(8) 0.0850(5) 0.062(3) Uani 1 1 d .
C16 C -0.0276(10) 0.3110(8) 0.0669(7) 0.085(3) Uani 1 1 d .
H16A H -0.0779 0.3372 0.0210 0.080 Uiso 1 1 d R
H16B H 0.0368 0.2625 0.0472 0.080 Uiso 1 1 d R
H16C H -0.0713 0.2739 0.1075 0.080 Uiso 1 1 d R
C17 C -0.1544(8) 0.4386(9) 0.2134(7) 0.083(3) Uani 1 1 d .
H17A H -0.2195 0.4789 0.1844 0.080 Uiso 1 1 d R
H17B H -0.1621 0.3634 0.2129 0.080 Uiso 1 1 d R
H17C H -0.1534 0.4603 0.2701 0.080 Uiso 1 1 d R
C18 C 0.0001(11) 0.6237(8) 0.2539(8) 0.091(3) Uani 1 1 d .
H18A H -0.0491 0.6835 0.2284 0.080 Uiso 1 1 d R
H18B H -0.0396 0.5956 0.3010 0.080 Uiso 1 1 d R
H18C H 0.0721 0.6470 0.2720 0.080 Uiso 1 1 d R
C19 C 0.2121(10) 0.6155(9) 0.1322(8) 0.092(4) Uani 1 1 d .
H19A H 0.1859 0.6735 0.0933 0.080 Uiso 1 1 d R
H19B H 0.2212 0.6432 0.1863 0.080 Uiso 1 1 d R
H19C H 0.2861 0.5797 0.1141 0.080 Uiso 1 1 d R
C20 C 0.1997(10) 0.4119(10) 0.0145(6) 0.087(3) Uani 1 1 d .
H20A H 0.1737 0.4492 -0.0368 0.080 Uiso 1 1 d R
H20B H 0.2763 0.4289 0.0283 0.080 Uiso 1 1 d R
H20C H 0.2028 0.3359 0.0082 0.080 Uiso 1 1 d R
C21 C 0.1350(10) 0.0047(13) 0.4166(11) 0.096(5) Uani 1 1 d .
C22 C 0.0683(15) -0.0060(10) 0.3461(12) 0.120(6) Uani 1 1 d .
C23 C -0.0142(8) 0.0922(8) 0.3373(7) 0.070(3) Uani 1 1 d .
C24 C 0.0135(9) 0.1498(8) 0.4008(7) 0.071(3) Uani 1 1 d .
C25 C 0.0977(12) 0.0959(17) 0.4469(8) 0.109(5) Uani 1 1 d .
C26 C 0.2175(15) -0.0888(16) 0.4408(15) 0.31(2) Uani 1 1 d .
H26A H 0.1838 -0.1337 0.4817 0.080 Uiso 1 1 d R
H26B H 0.2401 -0.1294 0.3928 0.080 Uiso 1 1 d R
H26C H 0.2853 -0.0632 0.4640 0.080 Uiso 1 1 d R
C27 C 0.0660(19) -0.0977(14) 0.2879(15) 0.266(18) Uani 1 1 d .
H27A H 0.0175 -0.1495 0.3094 0.080 Uiso 1 1 d R
H27B H 0.0359 -0.0684 0.2350 0.080 Uiso 1 1 d R
H27C H 0.1447 -0.1319 0.2812 0.080 Uiso 1 1 d R
C28 C -0.1101(11) 0.1215(14) 0.2729(9) 0.139(6) Uani 1 1 d .
H28A H -0.1816 0.0959 0.2912 0.080 Uiso 1 1 d R
H28B H -0.1224 0.1983 0.2656 0.080 Uiso 1 1 d R
H28C H -0.0863 0.0905 0.2209 0.080 Uiso 1 1 d R
C29 C -0.0518(13) 0.2599(10) 0.4173(11) 0.152(8) Uani 1 1 d .
H29A H -0.1189 0.2540 0.4522 0.080 Uiso 1 1 d R
H29B H 0.0012 0.3006 0.4445 0.080 Uiso 1 1 d R
H29C H -0.0767 0.2955 0.3651 0.080 Uiso 1 1 d R
C30 C 0.1444(17) 0.133(2) 0.5287(9) 0.234(14) Uani 1 1 d .
H30A H 0.1042 0.1069 0.5763 0.080 Uiso 1 1 d R
H30B H 0.2274 0.1131 0.5353 0.080 Uiso 1 1 d R
H30C H 0.1281 0.2102 0.5240 0.080 Uiso 1 1 d R
C31 C 0.4350(9) 0.3319(9) 0.4690(6) 0.071(3) Uani 1 1 d .
C32 C 0.3417(9) 0.4139(11) 0.4849(6) 0.078(3) Uani 1 1 d .
C33 C 0.3495(10) 0.4995(9) 0.4270(8) 0.081(3) Uani 1 1 d .
C34 C 0.4458(10) 0.4724(9) 0.3770(6) 0.075(3) Uani 1 1 d .
C35 C 0.4972(8) 0.3691(9) 0.4004(6) 0.066(3) Uani 1 1 d .
C36 C 0.4644(12) 0.2265(12) 0.5129(9) 0.129(5) Uani 1 1 d .
H36A H 0.5187 0.2340 0.5570 0.080 Uiso 1 1 d R
H36B H 0.3934 0.2051 0.5362 0.080 Uiso 1 1 d R
H36C H 0.4985 0.1729 0.4761 0.080 Uiso 1 1 d R
C37 C 0.2544(12) 0.4057(16) 0.5536(8) 0.154(8) Uani 1 1 d .
H37A H 0.2848 0.4332 0.6029 0.080 Uiso 1 1 d R
H37B H 0.1845 0.4509 0.5359 0.080 Uiso 1 1 d R
H37C H 0.2361 0.3341 0.5654 0.080 Uiso 1 1 d R
C38 C 0.2708(14) 0.6027(11) 0.4257(11) 0.157(8) Uani 1 1 d .
H38A H 0.3025 0.6539 0.4592 0.080 Uiso 1 1 d R
H38B H 0.2643 0.6297 0.3689 0.080 Uiso 1 1 d R
H38C H 0.1946 0.5911 0.4462 0.080 Uiso 1 1 d R
C39 C 0.4889(14) 0.5478(13) 0.3146(9) 0.143(6) Uani 1 1 d .
H39A H 0.5455 0.5883 0.3381 0.080 Uiso 1 1 d R
H39B H 0.5242 0.5072 0.2697 0.080 Uiso 1 1 d R
H39C H 0.4231 0.5961 0.2939 0.080 Uiso 1 1 d R
C40 C 0.6006(9) 0.3080(13) 0.3614(9) 0.117(5) Uani 1 1 d .
H40A H 0.6708 0.3229 0.3886 0.080 Uiso 1 1 d R
H40B H 0.5964 0.2321 0.3647 0.080 Uiso 1 1 d R
H40C H 0.6018 0.3322 0.3039 0.080 Uiso 1 1 d R
C41 C 0.2946(7) 0.0210(6) 0.2588(6) 0.059(2) Uani 1 1 d .
H41A H 0.2657 -0.0130 0.2119 0.080 Uiso 1 1 d R
C42 C 0.4040(8) -0.0101(7) 0.2822(6) 0.064(2) Uani 1 1 d .
H42A H 0.4286 0.0233 0.3308 0.080 Uiso 1 1 d R
C43 C 0.4911(9) -0.0891(7) 0.2448(6) 0.067(3) Uani 1 1 d .
C44 C 0.4628(11) -0.1605(10) 0.1885(8) 0.100(4) Uani 1 1 d .
H44A H 0.3828 -0.1543 0.1699 0.080 Uiso 1 1 d R
C45 C 0.5467(15) -0.2365(11) 0.1544(10) 0.122(5) Uani 1 1 d .
H45A H 0.5238 -0.2864 0.1157 0.080 Uiso 1 1 d R
C46 C 0.6628(16) -0.2417(14) 0.1790(11) 0.132(6) Uani 1 1 d .
H46A H 0.7230 -0.2929 0.1571 0.080 Uiso 1 1 d R
C47 C 0.6897(13) -0.1710(14) 0.2354(11) 0.131(6) Uani 1 1 d .
H47A H 0.7703 -0.1741 0.2519 0.080 Uiso 1 1 d R
C48 C 0.6063(10) -0.0990(10) 0.2698(8) 0.098(4) Uani 1 1 d .
H48A H 0.6296 -0.0522 0.3107 0.080 Uiso 1 1 d R
C51 C 0.4093(7) 0.3327(7) 0.1766(5) 0.050(2) Uani 1 1 d .
C52 C 0.4442(12) 0.2302(9) 0.1650(9) 0.116(5) Uani 1 1 d .
H52A H 0.4038 0.1769 0.1934 0.080 Uiso 1 1 d R
C53 C 0.5405(16) 0.2003(12) 0.1161(13) 0.177(10) Uani 1 1 d .
H53A H 0.5657 0.1255 0.1086 0.080 Uiso 1 1 d R
C54 C 0.5964(12) 0.2757(15) 0.0730(10) 0.124(5) Uani 1 1 d .
H54A H 0.6619 0.2548 0.0374 0.080 Uiso 1 1 d R
C55 C 0.5604(10) 0.3769(13) 0.0824(8) 0.097(4) Uani 1 1 d .
H55A H 0.5970 0.4313 0.0522 0.080 Uiso 1 1 d R
C56 C 0.4698(9) 0.4069(9) 0.1352(6) 0.075(3) Uani 1 1 d .
H56A H 0.4464 0.4815 0.1446 0.080 Uiso 1 1 d R

loop_
_atom_site_aniso_label
_atom_site_aniso_U_11
_atom_site_aniso_U_22
_atom_site_aniso_U_33
_atom_site_aniso_U_23
_atom_site_aniso_U_13
_atom_site_aniso_U_12
Ti1 0.0328(8) 0.0386(8) 0.0442(8) 0.0048(6) -0.0030(6) -0.0026(6)
Ti2 0.0346(8) 0.0399(8) 0.0596(9) 0.0106(7) 0.0032(6) -0.0017(6)
Ti3 0.0330(8) 0.0530(9) 0.0436(8) -0.0020(6) -0.0036(6) -0.0044(6)
N13 0.037(4) 0.051(4) 0.047(4) 0.006(3) -0.001(3) -0.012(3)
O12 0.040(3) 0.044(3) 0.056(3) 0.005(2) -0.006(2) -0.009(2)
O13 0.037(3) 0.053(3) 0.051(3) -0.003(2) 0.002(2) 0.004(2)
O23 0.046(3) 0.052(3) 0.051(3) 0.011(3) -0.003(3) -0.002(3)
C11 0.055(5) 0.051(5) 0.054(5) 0.015(4) -0.026(4) -0.005(4)
C12 0.040(5) 0.054(5) 0.062(5) 0.015(4) -0.012(4) 0.004(4)
C13 0.059(6) 0.044(5) 0.068(6) 0.007(4) -0.014(5) 0.007(4)
C14 0.057(6) 0.048(5) 0.064(6) 0.022(4) -0.015(5) -0.007(4)
C15 0.060(6) 0.075(6) 0.046(5) 0.025(5) -0.004(4) 0.007(5)
C16 0.102(8) 0.071(7) 0.082(7) -0.001(5) -0.039(6) -0.015(6)
C17 0.053(6) 0.094(8) 0.098(8) 0.023(6) -0.006(6) 0.007(5)
C18 0.094(8) 0.065(7) 0.109(9) -0.017(6) -0.009(7) 0.018(6)
C19 0.085(8) 0.078(7) 0.116(9) 0.036(6) -0.026(7) -0.033(6)
C20 0.085(8) 0.110(9) 0.058(6) 0.014(6) 0.006(6) 0.013(7)
C21 0.060(7) 0.078(9) 0.142(13) 0.064(9) 0.012(8) 0.001(7)
C22 0.141(13) 0.061(7) 0.175(14) -0.052(9) 0.114(12) -0.074(9)
C23 0.049(6) 0.071(7) 0.092(8) 0.019(6) 0.007(5) -0.024(5)
C24 0.061(7) 0.069(6) 0.087(7) -0.004(6) 0.034(6) -0.021(5)
C25 0.068(9) 0.182(16) 0.083(9) 0.051(10) 0.000(7) -0.057(10)
C26 0.132(16) 0.27(3) 0.46(4) 0.30(3) 0.13(2) 0.082(17)
C27 0.27(3) 0.157(17) 0.41(4) -0.11(2) 0.24(3) -0.154(18)
C28 0.080(9) 0.212(18) 0.133(12) 0.041(12) -0.022(9) -0.067(10)
C29 0.142(13) 0.091(9) 0.226(19) -0.017(10) 0.122(14) -0.021(9)
C30 0.20(2) 0.46(4) 0.079(10) 0.065(16) -0.005(12) -0.23(3)
C31 0.062(6) 0.088(7) 0.063(6) 0.008(5) -0.032(5) -0.012(6)
C32 0.058(6) 0.132(10) 0.048(6) -0.032(6) -0.004(5) -0.020(6)
C33 0.079(8) 0.075(7) 0.091(8) -0.025(6) -0.031(7) -0.008(6)
C34 0.079(7) 0.091(8) 0.062(6) -0.006(6) -0.017(6) -0.034(6)
C35 0.038(5) 0.092(8) 0.072(6) -0.013(6) -0.010(5) -0.016(5)
C36 0.106(11) 0.159(14) 0.123(11) 0.038(10) -0.057(9) -0.029(10)
C37 0.099(11) 0.29(2) 0.085(9) -0.070(12) 0.020(8) -0.064(13)
C38 0.137(13) 0.112(11) 0.218(19) -0.089(12) -0.076(13) 0.029(10)
C39 0.169(15) 0.152(13) 0.131(12) 0.023(10) -0.049(11) -0.116(12)
C40 0.050(7) 0.180(14) 0.125(11) -0.046(10) -0.012(7) -0.010(8)
C41 0.050(6) 0.046(5) 0.081(6) 0.007(4) 0.005(5) -0.012(4)
C42 0.050(6) 0.059(5) 0.079(6) 0.005(5) 0.007(5) 0.006(4)
C43 0.062(6) 0.058(6) 0.077(6) 0.010(5) 0.014(5) 0.012(5)
C44 0.094(9) 0.090(8) 0.108(9) -0.026(7) -0.008(7) 0.024(7)
C45 0.145(14) 0.095(10) 0.116(11) -0.026(8) 0.014(10) 0.028(10)
C46 0.128(14) 0.123(13) 0.121(12) 0.008(10) 0.040(11) 0.068(11)
C47 0.073(9) 0.145(14) 0.162(15) -0.016(12) 0.027(9) 0.039(9)
C48 0.059(7) 0.106(9) 0.120(10) -0.008(7) 0.003(7) 0.026(6)
C51 0.037(4) 0.062(5) 0.050(5) 0.003(4) 0.006(4) -0.006(4)
C52 0.133(12) 0.067(8) 0.146(12) -0.012(7) 0.093(10) -0.006(7)
C53 0.183(17) 0.083(9) 0.26(2) -0.004(11) 0.148(18) 0.018(10)
C54 0.080(9) 0.151(14) 0.139(13) -0.006(11) 0.072(9) -0.011(9)
C55 0.069(8) 0.131(11) 0.095(9) 0.014(8) 0.022(7) -0.034(8)
C56 0.062(6) 0.092(7) 0.077(7) 0.002(6) 0.027(5) -0.026(5)

loop_
_atom_type_symbol
_atom_type_description
_atom_type_scat_dispersion_real
_atom_type_scat_dispersion_imag
_atom_type_scat_source
C C 0.0033 0.0016 'International Tables Vol C Tables 4.2.6.8 and 6.1.1.4'
H H 0.0000 0.0000 'International Tables Vol C Tables 4.2.6.8 and 6.1.1.4'
N N 0.0061 0.0033 'International Tables Vol C Tables 4.2.6.8 and 6.1.1.4'
O O 0.0106 0.0060 'International Tables Vol C Tables 4.2.6.8 and 6.1.1.4'
Ti Ti 0.2776 0.4457 'International Tables Vol C Tables 4.2.6.8 and 6.1.1.4'

loop_
_geom_angle_atom_site_label_1
_geom_angle_atom_site_label_2
_geom_angle_atom_site_label_3
_geom_angle
O13 Ti1 O12 102.4(2)
O13 Ti1 N13 84.8(2)
O12 Ti1 N13 101.4(2)
O13 Ti1 C13 89.9(3)
O12 Ti1 C13 134.3(3)
N13 Ti1 C13 123.6(3)
O13 Ti1 C15 143.9(3)
O12 Ti1 C15 111.1(3)
N13 Ti1 C15 100.7(3)
C13 Ti1 C15 57.2(3)
O13 Ti1 C14 109.6(3)
O12 Ti1 C14 144.6(3)
N13 Ti1 C14 96.3(3)
C13 Ti1 C14 34.5(3)
C15 Ti1 C14 34.7(3)
O13 Ti1 C12 104.5(3)
O12 Ti1 C12 100.6(3)
N13 Ti1 C12 153.5(3)
C13 Ti1 C12 34.0(3)
C15 Ti1 C12 57.4(3)
C14 Ti1 C12 57.3(3)
O13 Ti1 C11 139.0(3)
O12 Ti1 C11 88.3(3)
N13 Ti1 C11 132.3(3)
C13 Ti1 C11 56.9(3)
C15 Ti1 C11 34.6(3)
C14 Ti1 C11 57.5(3)
C12 Ti1 C11 34.5(3)
O13 Ti1 Ti3 42.44(15)
O12 Ti1 Ti3 93.27(16)
N13 Ti1 Ti3 45.50(18)
C13 Ti1 Ti3 122.7(2)
C15 Ti1 Ti3 143.0(2)
C14 Ti1 Ti3 120.6(2)
C12 Ti1 Ti3 146.6(2)
C11 Ti1 Ti3 177.5(2)
O13 Ti1 Ti2 78.78(17)
O12 Ti1 Ti2 28.45(16)
N13 Ti1 Ti2 83.77(18)
C13 Ti1 Ti2 149.6(2)
C15 Ti1 Ti2 137.0(3)
C14 Ti1 Ti2 171.6(2)
C12 Ti1 Ti2 122.1(2)
C11 Ti1 Ti2 116.6(2)
Ti3 Ti1 Ti2 65.09(5)
O23 Ti2 O12 106.6(2)
O23 Ti2 C41 100.2(3)
O12 Ti2 C41 105.4(3)
O23 Ti2 C24 105.3(4)
O12 Ti2 C24 98.8(3)
C41 Ti2 C24 137.9(3)
O23 Ti2 C25 88.1(4)
O12 Ti2 C25 131.0(5)
C41 Ti2 C25 117.9(6)
C24 Ti2 C25 32.8(4)
O23 Ti2 C23 138.2(3)
O12 Ti2 C23 88.3(3)
C41 Ti2 C23 113.3(4)
C24 Ti2 C23 33.0(4)
C25 Ti2 C23 54.9(4)
O23 Ti2 C21 102.4(5)
O12 Ti2 C21 145.2(4)
C41 Ti2 C21 87.7(5)
C24 Ti2 C21 54.6(4)
C25 Ti2 C21 31.4(5)
C23 Ti2 C21 57.0(4)
O23 Ti2 C22 136.2(6)
O12 Ti2 C22 114.7(6)
C41 Ti2 C22 82.8(4)
C24 Ti2 C22 55.6(4)
C25 Ti2 C22 54.0(5)
C23 Ti2 C22 35.6(5)
C21 Ti2 C22 33.7(5)
O23 Ti2 Ti3 28.45(16)
O12 Ti2 Ti3 78.45(16)
C41 Ti2 Ti3 112.1(2)
C24 Ti2 Ti3 106.2(3)
C25 Ti2 Ti3 103.7(4)
C23 Ti2 Ti3 134.5(3)
C21 Ti2 Ti3 126.9(5)
C22 Ti2 Ti3 157.6(4)
O23 Ti2 Ti1 78.23(16)
O12 Ti2 Ti1 28.84(16)
C41 Ti2 Ti1 116.1(2)
C24 Ti2 Ti1 101.7(3)
C25 Ti2 Ti1 125.8(5)
C23 Ti2 Ti1 106.4(2)
C21 Ti2 Ti1 155.9(4)
C22 Ti2 Ti1 139.6(6)
Ti3 Ti2 Ti1 49.84(4)
O13 Ti3 O23 100.7(2)
O13 Ti3 N13 84.5(2)
O23 Ti3 N13 102.5(3)
O13 Ti3 C32 102.5(3)
O23 Ti3 C32 104.5(4)
N13 Ti3 C32 150.1(4)
O13 Ti3 C33 93.6(3)
O23 Ti3 C33 139.2(4)
N13 Ti3 C33 116.9(4)
C32 Ti3 C33 34.7(4)
O13 Ti3 C31 136.2(3)
O23 Ti3 C31 87.0(3)
N13 Ti3 C31 136.2(3)
C32 Ti3 C31 34.9(4)
C33 Ti3 C31 57.5(4)
O13 Ti3 C35 149.9(3)
O23 Ti3 C35 105.7(3)
N13 Ti3 C35 103.3(3)
C32 Ti3 C35 57.1(3)
C33 Ti3 C35 56.8(4)
C31 Ti3 C35 34.2(3)
O13 Ti3 C34 117.7(3)
O23 Ti3 C34 139.3(3)
N13 Ti3 C34 94.3(3)
C32 Ti3 C34 56.5(4)
C33 Ti3 C34 33.7(4)
C31 Ti3 C34 56.5(4)
C35 Ti3 C34 33.8(3)
O13 Ti3 Ti1 41.93(16)
O23 Ti3 Ti1 92.82(17)
N13 Ti3 Ti1 45.76(18)
C32 Ti3 Ti1 143.5(3)
C33 Ti3 Ti1 121.9(3)
C31 Ti3 Ti1 178.0(3)
C35 Ti3 Ti1 147.5(3)
C34 Ti3 Ti1 124.3(3)
O13 Ti3 Ti2 78.56(17)
O23 Ti3 Ti2 27.81(16)
N13 Ti3 Ti2 83.88(19)
C32 Ti3 Ti2 125.9(3)
C33 Ti3 Ti2 157.3(3)
C31 Ti3 Ti2 114.7(3)
C35 Ti3 Ti2 130.8(3)
C34 Ti3 Ti2 163.4(3)
Ti1 Ti3 Ti2 65.07(5)
C51 N13 Ti3 133.4(5)
C51 N13 Ti1 134.1(5)
Ti3 N13 Ti1 88.7(3)
Ti2 O12 Ti1 122.7(3)
Ti1 O13 Ti3 95.6(2)
Ti2 O23 Ti3 123.7(3)
C15 C11 C12 107.5(8)
C15 C11 C16 126.0(9)
C12 C11 C16 126.5(9)
C15 C11 Ti1 72.0(5)
C12 C11 Ti1 72.5(4)
C16 C11 Ti1 122.0(6)
C13 C12 C11 108.0(8)
C13 C12 C17 127.5(9)
C11 C12 C17 124.5(9)
C13 C12 Ti1 72.5(5)
C11 C12 Ti1 72.9(4)
C17 C12 Ti1 122.6(6)
C12 C13 C14 109.3(8)
C12 C13 C18 126.1(9)
C14 C13 C18 124.6(9)
C12 C13 Ti1 73.5(4)
C14 C13 Ti1 72.8(5)
C18 C13 Ti1 121.5(7)
C13 C14 C15 107.2(8)
C13 C14 C19 125.2(9)
C15 C14 C19 127.4(9)
C13 C14 Ti1 72.7(4)
C15 C14 Ti1 72.6(5)
C19 C14 Ti1 124.2(6)
C11 C15 C14 108.1(8)
C11 C15 C20 124.2(10)
C14 C15 C20 127.7(9)
C11 C15 Ti1 73.4(4)
C14 C15 Ti1 72.7(5)
C20 C15 Ti1 121.8(6)
C25 C21 C22 107.4(12)
C25 C21 C26 137(2)
C22 C21 C26 115(2)
C25 C21 Ti2 72.8(7)
C22 C21 Ti2 73.2(7)
C26 C21 Ti2 123.7(9)
C21 C22 C23 106.2(10)
C21 C22 C27 132(2)
C23 C22 C27 122(2)
C21 C22 Ti2 73.0(6)
C23 C22 Ti2 71.9(5)
C27 C22 Ti2 122.7(9)
C24 C23 C22 103.5(11)
C24 C23 C28 127.9(12)
C22 C23 C28 128.6(14)
C24 C23 Ti2 70.6(5)
C22 C23 Ti2 72.5(5)
C28 C23 Ti2 121.5(7)
C25 C24 C23 111.0(12)
C25 C24 C29 126.8(16)
C23 C24 C29 122.2(13)
C25 C24 Ti2 75.3(7)
C23 C24 Ti2 76.4(6)
C29 C24 Ti2 118.2(7)
C21 C25 C24 111.9(14)
C21 C25 C30 122.8(19)
C24 C25 C30 125(2)
C21 C25 Ti2 75.8(8)
C24 C25 Ti2 71.9(6)
C30 C25 Ti2 121.7(8)
C35 C31 C32 106.6(9)
C35 C31 C36 124.6(11)
C32 C31 C36 128.7(11)
C35 C31 Ti3 73.0(5)
C32 C31 Ti3 70.9(5)
C36 C31 Ti3 120.6(8)
C33 C32 C31 108.1(9)
C33 C32 C37 128.4(13)
C31 C32 C37 123.6(13)
C33 C32 Ti3 72.9(6)
C31 C32 Ti3 74.2(5)
C37 C32 Ti3 119.5(8)
C34 C33 C32 107.9(10)
C34 C33 C38 127.5(14)
C32 C33 C38 124.4(14)
C34 C33 Ti3 75.0(6)
C32 C33 Ti3 72.4(6)
C38 C33 Ti3 121.5(8)
C33 C34 C35 109.0(9)
C33 C34 C39 123.2(13)
C35 C34 C39 127.6(13)
C33 C34 Ti3 71.3(6)
C35 C34 Ti3 72.8(5)
C39 C34 Ti3 126.0(7)
C34 C35 C31 108.3(9)
C34 C35 C40 126.7(11)
C31 C35 C40 125.0(11)
C34 C35 Ti3 73.5(5)
C31 C35 Ti3 72.8(5)
C40 C35 Ti3 120.3(7)
C42 C41 Ti2 124.8(8)
C41 C42 C43 128.7(10)
C44 C43 C48 116.5(10)
C44 C43 C42 123.1(10)
C48 C43 C42 120.3(11)
C43 C44 C45 122.4(13)
C46 C45 C44 119.4(15)
C47 C46 C45 117.7(13)
C46 C47 C48 122.2(16)
C43 C48 C47 121.6(14)
C52 C51 C56 117.3(9)
C52 C51 N13 120.3(8)
C56 C51 N13 122.3(8)
C51 C52 C53 120.4(11)
C54 C53 C52 121.1(13)
C55 C54 C53 118.7(12)
C54 C55 C56 120.3(12)
C55 C56 C51 122.0(11)

loop_
_geom_bond_atom_site_label_1
_geom_bond_atom_site_label_2
_geom_bond_distance
Ti1 O13 1.833(5)
Ti1 O12 1.857(5)
Ti1 N13 1.957(6)
Ti1 C13 2.380(8)
Ti1 C15 2.379(8)
Ti1 C14 2.381(8)
Ti1 C12 2.392(8)
Ti1 C11 2.396(8)
Ti1 Ti3 2.7304(18)
Ti1 Ti2 3.2398(18)
Ti2 O23 1.818(6)
Ti2 O12 1.834(5)
Ti2 C41 2.127(9)
Ti2 C24 2.317(9)
Ti2 C25 2.358(11)
Ti2 C23 2.387(9)
Ti2 C21 2.393(11)
Ti2 C22 2.395(9)
Ti2 Ti3 3.240(2)
Ti3 O13 1.851(5)
Ti3 O23 1.856(5)
Ti3 N13 1.948(6)
Ti3 C32 2.349(9)
Ti3 C33 2.356(10)
Ti3 C31 2.392(9)
Ti3 C35 2.395(9)
Ti3 C34 2.404(10)
N13 C51 1.401(10)
C11 C15 1.419(13)
C11 C12 1.422(12)
C11 C16 1.469(13)
C12 C13 1.393(12)
C12 C17 1.510(13)
C13 C14 1.410(12)
C13 C18 1.475(13)
C14 C15 1.419(13)
C14 C19 1.497(13)
C15 C20 1.521(13)
C21 C25 1.29(2)
C21 C22 1.39(2)
C21 C26 1.454(18)
C22 C23 1.462(19)
C22 C27 1.51(2)
C23 C24 1.336(15)
C23 C28 1.513(16)
C24 C25 1.320(17)
C24 C29 1.521(15)
C25 C30 1.53(2)
C31 C35 1.406(14)
C31 C32 1.422(15)
C31 C36 1.475(16)
C32 C33 1.402(16)
C32 C37 1.497(15)
C33 C34 1.381(15)
C33 C38 1.485(16)
C34 C35 1.393(14)
C34 C39 1.477(16)
C35 C40 1.484(14)
C41 C42 1.320(12)
C42 C43 1.464(13)
C43 C44 1.366(15)
C43 C48 1.373(15)
C44 C45 1.397(16)
C45 C46 1.38(2)
C46 C47 1.36(2)
C47 C48 1.365(17)
C51 C52 1.321(13)
C51 C56 1.378(12)
C52 C53 1.377(16)
C53 C54 1.372(19)
C54 C55 1.302(18)
C55 C56 1.366(15)
